data_1569575
loop_
_publ_author_name
'Masada, Koichiro'
'Okabe, Kiyosumi'
'Kusumoto, Shuhei'
'Nozaki, Kyoko'

_publ_section_title
;
 A dinuclear Rh(-i)/Rh(i) complex bridged by biphilic phosphinine ligands.
;
_journal_issue 32
_journal_name_full 'Chemical science'
_journal_page_first 8524
_journal_page_last 8530
_journal_paper_doi 10.1039/d3sc02292g
_journal_volume 14
_journal_year 2023
_chemical_formula_moiety 'C94 H70 P6 Rh2, C7 H8'
_chemical_formula_sum 'C101 H78 P6 Rh2'
_chemical_formula_weight 1683.27
_space_group_crystal_system monoclinic
_space_group_IT_number 14
_space_group_name_Hall '-P 2ybc'
_space_group_name_H-M_alt 'P 1 21/c 1'
_atom_sites_solution_hydrogens geom
_atom_sites_solution_primary dual
_audit_creation_date 2023-03-16
_audit_creation_method
;
Olex2 1.5
(compiled 2023.02.24 svn.rf166f9f3 for OlexSys, GUI svn.r6725)
;
_audit_update_record
;
2023-05-04 deposited with the CCDC.	2023-07-12 downloaded from the CCDC.
;
_cell_angle_alpha 90
_cell_angle_beta 95.453(2)
_cell_angle_gamma 90
_cell_formula_units_Z 4
_cell_length_a 16.4813(3)
_cell_length_b 19.1877(3)
_cell_length_c 28.5841(5)
_cell_measurement_reflns_used 40015
_cell_measurement_temperature 93(2)
_cell_measurement_theta_max 29.6960
_cell_measurement_theta_min 2.7330
_cell_volume 8998.5(3)
_computing_cell_refinement 'CrysAlisPro 1.171.41.107a (Rigaku OD, 2021)'
_computing_data_collection 'CrysAlisPro 1.171.41.107a (Rigaku OD, 2021)'
_computing_data_reduction 'CrysAlisPro 1.171.41.107a (Rigaku OD, 2021)'
_computing_molecular_graphics 'Olex2 1.5 (Dolomanov et al., 2009)'
_computing_publication_material 'Olex2 1.5 (Dolomanov et al., 2009)'
_computing_structure_refinement 'SHELXL 2017/1 (Sheldrick, 2015)'
_computing_structure_solution 'SHELXT 2014/5 (Sheldrick, 2014)'
_diffrn_ambient_temperature 93(2)
_diffrn_detector 'Hybrid Pixel Array Detector'
_diffrn_detector_area_resol_mean 5.8140
_diffrn_measured_fraction_theta_full 0.999
_diffrn_measured_fraction_theta_max 0.886
_diffrn_measurement_details
;
List of Runs (angles in degrees, time in seconds):

  # Type    Start    End  Width  t~exp~   \w     \q     \k     \f   Frames
#--------------------------------------------------------------------------
  1  \w     55.00  81.00   0.50   90.09    --   -1.70  46.00  60.00   52
  2  \w     17.00  57.00   0.50   90.09    --   -1.70  18.00 120.00   80
  3  \w    -19.00   7.00   0.50   90.09    --   -1.70  46.00  60.00   52
  4  \w      9.00  78.00   0.50   90.09    --    2.60  28.00  90.00  138
  5  \w    -58.00  92.00   0.50   90.09    --    2.60   9.00 -30.00  300
  6  \w     44.00  75.00   0.50   90.09    --    2.60  28.00   0.00   62
  7  \w     30.00  92.00   0.50   90.09    --    2.60  37.00-150.00  124
;
_diffrn_measurement_device 'four-circle diffractometer'
_diffrn_measurement_device_type 'XtaLAB AFC10 (RCD3): quarter-chi single'
_diffrn_measurement_method '\w scans'
_diffrn_orient_matrix_type 'CrysAlisPro convention (1999,Acta A55,543-557)'
_diffrn_orient_matrix_UB_11 0.0099126000
_diffrn_orient_matrix_UB_12 -0.0348824000
_diffrn_orient_matrix_UB_13 -0.0053795000
_diffrn_orient_matrix_UB_21 -0.0202960000
_diffrn_orient_matrix_UB_22 0.0039841000
_diffrn_orient_matrix_UB_23 -0.0228588000
_diffrn_orient_matrix_UB_31 0.0368588000
_diffrn_orient_matrix_UB_32 0.0115742000
_diffrn_orient_matrix_UB_33 -0.0083638000
_diffrn_radiation_monochromator mirror
_diffrn_radiation_probe x-ray
_diffrn_radiation_type 'Mo K\a'
_diffrn_radiation_wavelength 0.71073
_diffrn_reflns_av_R_equivalents 0.0415
_diffrn_reflns_av_unetI/netI 0.0259
_diffrn_reflns_Laue_measured_fraction_full 0.999
_diffrn_reflns_Laue_measured_fraction_max 0.886
_diffrn_reflns_limit_h_max 21
_diffrn_reflns_limit_h_min -21
_diffrn_reflns_limit_k_max 26
_diffrn_reflns_limit_k_min -23
_diffrn_reflns_limit_l_max 37
_diffrn_reflns_limit_l_min -39
_diffrn_reflns_number 128571
_diffrn_reflns_point_group_measured_fraction_full 0.999
_diffrn_reflns_point_group_measured_fraction_max 0.886
_diffrn_reflns_theta_full 25.242
_diffrn_reflns_theta_max 29.535
_diffrn_reflns_theta_min 2.240
_diffrn_source 'Rotating-anode X-ray tube (dual wavelength)'
_diffrn_source_type 'Rigaku (Mo) X-ray DW Source'
_exptl_absorpt_coefficient_mu 0.518
_exptl_absorpt_correction_T_max 1.00000
_exptl_absorpt_correction_T_min 0.78980
_exptl_absorpt_correction_type multi-scan
_exptl_absorpt_process_details
;
CrysAlisPro 1.171.41.107a (Rigaku Oxford Diffraction, 2021)
Empirical absorption correction using spherical harmonics,
implemented in SCALE3 ABSPACK scaling algorithm.
;
_exptl_crystal_colour black
_exptl_crystal_colour_primary black
_exptl_crystal_density_diffrn 1.242
_exptl_crystal_description plate
_exptl_crystal_F_000 3456
_exptl_crystal_size_max 0.15
_exptl_crystal_size_mid 0.1
_exptl_crystal_size_min 0.05
_refine_diff_density_max 1.486
_refine_diff_density_min -0.866
_refine_diff_density_rms 0.124
_refine_ls_extinction_method none
_refine_ls_goodness_of_fit_ref 1.114
_refine_ls_hydrogen_treatment constr
_refine_ls_matrix_type full
_refine_ls_number_parameters 983
_refine_ls_number_reflns 22289
_refine_ls_number_restraints 0
_refine_ls_restrained_S_all 1.114
_refine_ls_R_factor_all 0.0563
_refine_ls_R_factor_gt 0.0494
_refine_ls_shift/su_max 0.002
_refine_ls_shift/su_mean 0.000
_refine_ls_structure_factor_coef Fsqd
_refine_ls_weighting_details 'w=1/[\s^2^(Fo^2^)+(0.0467P)^2^+35.4213P] where P=(Fo^2^+2Fc^2^)/3'
_refine_ls_weighting_scheme calc
_refine_ls_wR_factor_gt 0.1338
_refine_ls_wR_factor_ref 0.1401
_reflns_Friedel_coverage 0.000
_reflns_number_gt 19349
_reflns_number_total 22289
_reflns_threshold_expression 'I > 2\s(I)'
_cod_data_source_file d3sc02292g3.cif
_cod_data_source_block 13086_auto
_cod_depositor_comments 'Adding full bibliography for 1569575--1569576.cif.'
_cod_database_code 1569575
_shelx_shelxl_version_number 2017/1
_chemical_oxdiff_formula C102H86Li2O2P6Rh2
_shelx_space_group_comment
;
The symmetry employed for this shelxl refinement is uniquely defined
by the following loop, which should always be used as a source of
symmetry information in preference to the above space-group names.
They are only intended as comments.
;
_olex2_refinement_description
;
1. Fixed Uiso
 At 1.2 times of:
  All C(H) groups
 At 1.5 times of:
  All C(H,H,H) groups
2.a Aromatic/amide H refined with riding coordinates:
 C22(H22), C4(H4), C51(H51), C60(H60), C2(H2), C49(H49), C63(H63), C47(H47),
 C66(H66), C21(H21), C58(H58), C61(H61), C19(H19), C62(H62), C16(H16), C13(H13),
  C15(H15), C14(H14), C43(H43), C35(H35), C37(H37), C69(H69), C88(H88), C7(H7),
 C20(H20), C76(H76), C31(H31), C84(H84), C34(H34), C41(H41), C82(H82), C57(H57),
  C8(H8), C11(H11), C25(H25), C67(H67), C68(H68), C54(H54), C32(H32), C87(H87),
 C90(H90), C46(H46), C44(H44), C80(H80), C9(H9), C75(H75), C72(H72), C38(H38),
 C86(H86), C85(H85), C33(H33), C40(H40), C81(H81), C45(H45), C10(H10), C39(H39),
  C56(H56), C78(H78), C91(H91), C79(H79), C55(H55), C29(H29), C74(H74),
 C94(H94), C73(H73), C92(H92), C93(H93), C26(H26), C28(H28), C27(H27), C97(H97),
  C98(H98), C100(H100), C96(H96), C99(H99)
2.b Idealised Me refined as rotating group:
 C101(H10A,H10B,H10C)
;
_smtbx_masks_void_probe_radius 1.2
_smtbx_masks_void_truncation_radius 1.2
_olex2_submission_special_instructions 'No special instructions were received'
_oxdiff_exptl_absorpt_empirical_details
;
Empirical correction (ABSPACK) includes:
- Absorption correction using spherical harmonics
- Frame scaling
;
_oxdiff_exptl_absorpt_empirical_full_max 1.440
_oxdiff_exptl_absorpt_empirical_full_min 0.612

loop_
_space_group_symop_operation_xyz
'x, y, z'
'-x, y+1/2, -z+1/2'
'-x, -y, -z'
'x, -y-1/2, z-1/2'

loop_
_atom_site_label
_atom_site_type_symbol
_atom_site_fract_x
_atom_site_fract_y
_atom_site_fract_z
_atom_site_U_iso_or_equiv
_atom_site_adp_type
_atom_site_occupancy
_atom_site_site_symmetry_order
_atom_site_calc_flag
_atom_site_refinement_flags_posn
_atom_site_refinement_flags_adp
_atom_site_refinement_flags_occupancy
_atom_site_disorder_assembly
_atom_site_disorder_group
Rh1 Rh 0.24584(2) 0.74994(2) 0.49751(2) 0.01382(6) Uani 1 1 d . . . . .
Rh2 Rh 0.21759(2) 0.78310(2) 0.59177(2) 0.01617(6) Uani 1 1 d . . . . .
P1 P 0.23658(5) 0.85452(4) 0.53031(3) 0.01465(15) Uani 1 1 d . . . . .
P3 P 0.13139(5) 0.75482(4) 0.44582(3) 0.01583(15) Uani 1 1 d . . . . .
P4 P 0.22891(5) 0.67722(4) 0.55612(3) 0.01458(15) Uani 1 1 d . . . . .
P6 P 0.13750(6) 0.72498(4) 0.63836(3) 0.02088(17) Uani 1 1 d . . . . .
P5 P 0.37708(5) 0.72104(5) 0.48641(3) 0.01979(17) Uani 1 1 d . . . . .
P2 P 0.26852(6) 0.87325(5) 0.63590(3) 0.02274(18) Uani 1 1 d . . . . .
C52 C 0.15043(18) 0.61582(15) 0.55929(11) 0.0148(6) Uani 1 1 d . . . . .
C65 C 0.06690(19) 0.64214(16) 0.56414(12) 0.0183(6) Uani 1 1 d . . . . .
C59 C 0.39874(19) 0.65685(16) 0.57342(12) 0.0186(6) Uani 1 1 d . . . . .
C48 C 0.31676(18) 0.62396(16) 0.56218(11) 0.0163(6) Uani 1 1 d . . . . .
C23 C 0.05118(19) 0.80146(16) 0.47252(11) 0.0172(6) Uani 1 1 d . . . . .
C22 C -0.0279(2) 0.77612(17) 0.47560(13) 0.0221(7) Uani 1 1 d . . . . .
H22 H -0.042947 0.731934 0.462529 0.027 Uiso 1 1 calc R U . . .
C64 C 0.43450(19) 0.70397(17) 0.54322(12) 0.0203(6) Uani 1 1 d . . . . .
C4 C 0.17271(19) 0.95452(16) 0.46861(12) 0.0185(6) Uani 1 1 d . . . . .
H4 H 0.130699 0.969298 0.445702 0.022 Uiso 1 1 calc R U . . .
C3 C 0.24494(19) 0.99411(16) 0.47316(12) 0.0179(6) Uani 1 1 d . . . . .
C42 C 0.0838(2) 0.67457(17) 0.42135(12) 0.0214(6) Uani 1 1 d . . . . .
C51 C 0.16314(19) 0.54437(17) 0.55580(12) 0.0200(6) Uani 1 1 d . . . . .
H51 H 0.116937 0.514636 0.554988 0.024 Uiso 1 1 calc R U . . .
C12 C 0.3825(2) 0.90866(16) 0.57230(12) 0.0208(6) Uani 1 1 d . . . . .
C60 C 0.4418(2) 0.64000(18) 0.61627(13) 0.0228(7) Uani 1 1 d . . . . .
H60 H 0.419680 0.606601 0.636068 0.027 Uiso 1 1 calc R U . . .
C50 C 0.2400(2) 0.51328(17) 0.55339(12) 0.0199(6) Uani 1 1 d . . . . .
C2 C 0.30929(19) 0.97803(16) 0.50764(12) 0.0187(6) Uani 1 1 d . . . . .
H2 H 0.354043 1.009383 0.511404 0.022 Uiso 1 1 calc R U . . .
C49 C 0.31180(19) 0.55261(17) 0.55758(12) 0.0189(6) Uani 1 1 d . . . . .
H49 H 0.361658 0.527858 0.557214 0.023 Uiso 1 1 calc R U . . .
C36 C 0.1397(2) 0.80835(17) 0.39303(12) 0.0230(7) Uani 1 1 d . . . . .
C63 C 0.5087(2) 0.73558(19) 0.55875(14) 0.0268(7) Uani 1 1 d . . . . .
H63 H 0.532135 0.768337 0.539070 0.032 Uiso 1 1 calc R U . . .
C5 C 0.15768(19) 0.89590(16) 0.49466(11) 0.0167(6) Uani 1 1 d . . . . .
C47 C 0.1188(3) 0.61164(19) 0.43710(13) 0.0300(8) Uani 1 1 d . . . . .
H47 H 0.164757 0.611804 0.459828 0.036 Uiso 1 1 calc R U . . .
C1 C 0.31181(19) 0.91972(16) 0.53640(11) 0.0175(6) Uani 1 1 d . . . . .
C18 C 0.07329(19) 0.86681(16) 0.49281(12) 0.0175(6) Uani 1 1 d . . . . .
C53 C 0.2466(2) 0.43695(18) 0.54775(15) 0.0264(8) Uani 1 1 d . . . . .
C30 C 0.2293(2) 0.96317(18) 0.63141(13) 0.0266(7) Uani 1 1 d . . . . .
C70 C 0.0512(2) 0.69215(17) 0.59852(12) 0.0212(6) Uani 1 1 d . . . . .
C66 C 0.0001(2) 0.61382(17) 0.53583(13) 0.0227(7) Uani 1 1 d . . . . .
H66 H 0.009593 0.579988 0.512702 0.027 Uiso 1 1 calc R U . . .
C21 C -0.0845(2) 0.81503(19) 0.49762(15) 0.0279(8) Uani 1 1 d . . . . .
H21 H -0.137493 0.796856 0.500101 0.034 Uiso 1 1 calc R U . . .
C17 C 0.3725(2) 0.88808(18) 0.61895(13) 0.0243(7) Uani 1 1 d . . . . .
C6 C 0.24993(19) 1.05545(17) 0.44229(12) 0.0205(6) Uani 1 1 d . . . . .
C58 C 0.2034(2) 0.39078(19) 0.57373(17) 0.0330(9) Uani 1 1 d . . . . .
H58 H 0.167333 0.408186 0.594969 0.040 Uiso 1 1 calc R U . . .
C61 C 0.5165(2) 0.67108(19) 0.63077(14) 0.0276(7) Uani 1 1 d . . . . .
H61 H 0.545099 0.658641 0.660005 0.033 Uiso 1 1 calc R U . . .
C83 C 0.1644(2) 0.64242(19) 0.66912(12) 0.0261(7) Uani 1 1 d . . . . .
C71 C 0.3896(2) 0.6378(2) 0.45586(13) 0.0260(7) Uani 1 1 d . . . . .
C19 C 0.0147(2) 0.90551(17) 0.51322(14) 0.0245(7) Uani 1 1 d . . . . .
H19 H 0.028414 0.950369 0.525616 0.029 Uiso 1 1 calc R U . . .
C62 C 0.5485(2) 0.7199(2) 0.60238(15) 0.0308(8) Uani 1 1 d . . . . .
H62 H 0.598001 0.742900 0.612719 0.037 Uiso 1 1 calc R U . . .
C77 C 0.4404(2) 0.7815(2) 0.45592(14) 0.0283(8) Uani 1 1 d . . . . .
C16 C 0.4407(3) 0.8820(2) 0.65153(15) 0.0335(9) Uani 1 1 d . . . . .
H16 H 0.433841 0.868352 0.682864 0.040 Uiso 1 1 calc R U . . .
C13 C 0.4619(2) 0.92178(18) 0.56028(14) 0.0264(7) Uani 1 1 d . . . . .
H13 H 0.469846 0.935504 0.529111 0.032 Uiso 1 1 calc R U . . .
C15 C 0.5177(3) 0.8953(2) 0.63912(17) 0.0382(10) Uani 1 1 d . . . . .
H15 H 0.563402 0.891011 0.661850 0.046 Uiso 1 1 calc R U . . .
C14 C 0.5290(2) 0.9149(2) 0.59342(16) 0.0336(9) Uani 1 1 d . . . . .
H14 H 0.582287 0.923668 0.584799 0.040 Uiso 1 1 calc R U . . .
C43 C 0.0174(2) 0.6735(2) 0.38731(13) 0.0273(7) Uani 1 1 d . . . . .
H43 H -0.006193 0.715972 0.375628 0.033 Uiso 1 1 calc R U . . .
C35 C 0.1539(3) 0.9768(2) 0.60758(15) 0.0323(8) Uani 1 1 d . . . . .
H35 H 0.120327 0.939115 0.596126 0.039 Uiso 1 1 calc R U . . .
C37 C 0.2146(3) 0.8111(2) 0.37509(14) 0.0320(8) Uani 1 1 d . . . . .
H37 H 0.258678 0.784389 0.389462 0.038 Uiso 1 1 calc R U . . .
C69 C -0.0293(2) 0.7121(2) 0.60296(15) 0.0305(8) Uani 1 1 d . . . . .
H69 H -0.040079 0.745614 0.626004 0.037 Uiso 1 1 calc R U . . .
C88 C 0.1034(3) 0.5992(2) 0.68385(13) 0.0327(9) Uani 1 1 d . . . . .
H88 H 0.048535 0.614936 0.681239 0.039 Uiso 1 1 calc R U . . .
C7 C 0.2787(2) 1.11985(18) 0.45980(14) 0.0248(7) Uani 1 1 d . . . . .
H7 H 0.298670 1.124113 0.491961 0.030 Uiso 1 1 calc R U . . .
C89 C 0.0914(3) 0.7771(2) 0.68241(15) 0.0338(9) Uani 1 1 d . . . . .
C20 C -0.0639(2) 0.87983(19) 0.51585(16) 0.0302(8) Uani 1 1 d . . . . .
H20 H -0.103071 0.906858 0.530137 0.036 Uiso 1 1 calc R U . . .
C76 C 0.4548(2) 0.5925(2) 0.46711(15) 0.0318(8) Uani 1 1 d . . . . .
H76 H 0.496524 0.605147 0.490822 0.038 Uiso 1 1 calc R U . . .
C31 C 0.2780(3) 1.0192(2) 0.64844(14) 0.0319(8) Uani 1 1 d . . . . .
H31 H 0.329692 1.010736 0.665141 0.038 Uiso 1 1 calc R U . . .
C84 C 0.2440(3) 0.6190(2) 0.67307(13) 0.0314(8) Uani 1 1 d . . . . .
H84 H 0.286056 0.647859 0.663232 0.038 Uiso 1 1 calc R U . . .
C34 C 0.1263(3) 1.0449(2) 0.60011(18) 0.0430(10) Uani 1 1 d . . . . .
H34 H 0.074311 1.053439 0.583868 0.052 Uiso 1 1 calc R U . . .
C41 C 0.0758(3) 0.8476(2) 0.37153(15) 0.0350(9) Uani 1 1 d . . . . .
H41 H 0.023897 0.846570 0.383423 0.042 Uiso 1 1 calc R U . . .
C82 C 0.4100(2) 0.84789(19) 0.44583(14) 0.0285(8) Uani 1 1 d . . . . .
H82 H 0.357555 0.860123 0.454401 0.034 Uiso 1 1 calc R U . . .
C57 C 0.2131(3) 0.3189(2) 0.5686(2) 0.0446(12) Uani 1 1 d . . . . .
H57 H 0.183559 0.287733 0.586419 0.053 Uiso 1 1 calc R U . . .
C8 C 0.2784(2) 1.17751(19) 0.43050(16) 0.0315(8) Uani 1 1 d . . . . .
H8 H 0.297764 1.220975 0.442938 0.038 Uiso 1 1 calc R U . . .
C11 C 0.2225(2) 1.0512(2) 0.39459(14) 0.0297(8) Uani 1 1 d . . . . .
H11 H 0.203563 1.007893 0.381729 0.036 Uiso 1 1 calc R U . . .
C25 C 0.3199(4) 0.7918(2) 0.71313(15) 0.0460(12) Uani 1 1 d . . . . .
H25 H 0.339513 0.761444 0.690502 0.055 Uiso 1 1 calc R U . . .
C67 C -0.0791(2) 0.63458(19) 0.54122(15) 0.0290(8) Uani 1 1 d . . . . .
H67 H -0.123310 0.614766 0.521952 0.035 Uiso 1 1 calc R U . . .
C24 C 0.2831(3) 0.8553(2) 0.69854(14) 0.0364(9) Uani 1 1 d . . . . .
C68 C -0.0937(2) 0.6837(2) 0.57434(16) 0.0344(9) Uani 1 1 d . . . . .
H68 H -0.147972 0.698281 0.577676 0.041 Uiso 1 1 calc R U . . .
C54 C 0.2991(2) 0.4098(2) 0.51609(18) 0.0372(10) Uani 1 1 d . . . . .
H54 H 0.328651 0.440533 0.497925 0.045 Uiso 1 1 calc R U . . .
C32 C 0.2505(3) 1.0870(2) 0.64087(17) 0.0420(10) Uani 1 1 d . . . . .
H32 H 0.283667 1.124905 0.652523 0.050 Uiso 1 1 calc R U . . .
C87 C 0.1221(3) 0.5341(2) 0.70214(14) 0.0417(11) Uani 1 1 d . . . . .
H87 H 0.080371 0.505173 0.712249 0.050 Uiso 1 1 calc R U . . .
C90 C 0.0998(4) 0.7599(2) 0.73005(16) 0.0457(12) Uani 1 1 d . . . . .
H90 H 0.126222 0.717867 0.740241 0.055 Uiso 1 1 calc R U . . .
C46 C 0.0868(3) 0.5484(2) 0.41972(15) 0.0413(11) Uani 1 1 d . . . . .
H46 H 0.110847 0.505705 0.430644 0.050 Uiso 1 1 calc R U . . .
C44 C -0.0144(3) 0.6099(2) 0.37041(14) 0.0361(9) Uani 1 1 d . . . . .
H44 H -0.060087 0.609307 0.347520 0.043 Uiso 1 1 calc R U . . .
C80 C 0.5307(3) 0.8793(3) 0.40988(18) 0.0487(12) Uani 1 1 d . . . . .
H80 H 0.561634 0.912609 0.394524 0.058 Uiso 1 1 calc R U . . .
C9 C 0.2503(3) 1.1727(2) 0.38366(16) 0.0374(10) Uani 1 1 d . . . . .
H9 H 0.249969 1.212600 0.363940 0.045 Uiso 1 1 calc R U . . .
C75 C 0.4592(3) 0.5295(2) 0.44405(15) 0.0383(10) Uani 1 1 d . . . . .
H75 H 0.504171 0.499399 0.451905 0.046 Uiso 1 1 calc R U . . .
C72 C 0.3295(3) 0.6177(2) 0.42104(14) 0.0416(11) Uani 1 1 d . . . . .
H72 H 0.284891 0.648010 0.412632 0.050 Uiso 1 1 calc R U . . .
C38 C 0.2264(4) 0.8523(3) 0.33638(16) 0.0466(12) Uani 1 1 d . . . . .
H38 H 0.278411 0.853803 0.324661 0.056 Uiso 1 1 calc R U . . .
C86 C 0.2020(4) 0.5109(2) 0.70570(14) 0.0449(12) Uani 1 1 d . . . . .
H86 H 0.214883 0.465855 0.717974 0.054 Uiso 1 1 calc R U . . .
C85 C 0.2626(3) 0.5528(2) 0.69161(16) 0.0440(11) Uani 1 1 d . . . . .
H85 H 0.317335 0.536737 0.694428 0.053 Uiso 1 1 calc R U . . .
C33 C 0.1755(3) 1.1001(2) 0.61656(18) 0.0470(12) Uani 1 1 d . . . . .
H33 H 0.157608 1.146687 0.611123 0.056 Uiso 1 1 calc R U . . .
C40 C 0.0880(4) 0.8886(2) 0.33233(17) 0.0500(13) Uani 1 1 d . . . . .
H40 H 0.044129 0.915236 0.317576 0.060 Uiso 1 1 calc R U . . .
C81 C 0.4552(3) 0.8968(2) 0.42338(16) 0.0395(10) Uani 1 1 d . . . . .
H81 H 0.433930 0.942234 0.417338 0.047 Uiso 1 1 calc R U . . .
C45 C 0.0200(3) 0.5479(2) 0.38662(15) 0.0420(11) Uani 1 1 d . . . . .
H45 H -0.002265 0.504907 0.375036 0.050 Uiso 1 1 calc R U . . .
C10 C 0.2226(3) 1.1094(2) 0.36568(16) 0.0394(10) Uani 1 1 d . . . . .
H10 H 0.203462 1.105605 0.333365 0.047 Uiso 1 1 calc R U . . .
C39 C 0.1632(4) 0.8907(2) 0.31499(15) 0.0495(13) Uani 1 1 d . . . . .
H39 H 0.171284 0.918669 0.288380 0.059 Uiso 1 1 calc R U . . .
C56 C 0.2654(3) 0.2928(2) 0.5378(2) 0.0530(15) Uani 1 1 d . . . . .
H56 H 0.272174 0.243869 0.534855 0.064 Uiso 1 1 calc R U . . .
C78 C 0.5167(3) 0.7644(3) 0.4420(2) 0.0516(14) Uani 1 1 d . . . . .
H78 H 0.538634 0.719228 0.448236 0.062 Uiso 1 1 calc R U . . .
C91 C 0.0695(4) 0.8042(3) 0.76252(19) 0.0629(17) Uani 1 1 d . . . . .
H91 H 0.075760 0.792827 0.795006 0.075 Uiso 1 1 calc R U . . .
C79 C 0.5608(3) 0.8133(3) 0.4188(2) 0.0649(18) Uani 1 1 d . . . . .
H79 H 0.612452 0.800974 0.409142 0.078 Uiso 1 1 calc R U . . .
C55 C 0.3078(3) 0.3381(2) 0.5114(2) 0.0496(14) Uani 1 1 d . . . . .
H55 H 0.343083 0.320067 0.489882 0.060 Uiso 1 1 calc R U . . .
C29 C 0.2530(4) 0.8977(3) 0.73273(16) 0.0559(15) Uani 1 1 d . . . . .
H29 H 0.227295 0.940697 0.724002 0.067 Uiso 1 1 calc R U . . .
C74 C 0.3992(4) 0.5099(3) 0.40986(16) 0.0524(14) Uani 1 1 d . . . . .
H74 H 0.402424 0.466377 0.394262 0.063 Uiso 1 1 calc R U . . .
C94 C 0.0530(3) 0.8393(2) 0.66791(17) 0.0422(11) Uani 1 1 d . . . . .
H94 H 0.047928 0.851573 0.635570 0.051 Uiso 1 1 calc R U . . .
C73 C 0.3339(4) 0.5541(3) 0.39840(17) 0.0615(17) Uani 1 1 d . . . . .
H73 H 0.292041 0.540847 0.374948 0.074 Uiso 1 1 calc R U . . .
C92 C 0.0298(5) 0.8655(3) 0.7475(2) 0.075(2) Uani 1 1 d . . . . .
H92 H 0.007925 0.895273 0.769713 0.090 Uiso 1 1 calc R U . . .
C93 C 0.0220(4) 0.8833(3) 0.7005(2) 0.0620(17) Uani 1 1 d . . . . .
H93 H -0.004371 0.925466 0.690479 0.074 Uiso 1 1 calc R U . . .
C26 C 0.3279(5) 0.7734(3) 0.75970(19) 0.070(2) Uani 1 1 d . . . . .
H26 H 0.354124 0.730873 0.769137 0.084 Uiso 1 1 calc R U . . .
C28 C 0.2610(6) 0.8768(4) 0.77976(19) 0.089(3) Uani 1 1 d . . . . .
H28 H 0.240075 0.905574 0.802857 0.106 Uiso 1 1 calc R U . . .
C27 C 0.2981(6) 0.8158(3) 0.79280(18) 0.087(3) Uani 1 1 d . . . . .
H27 H 0.303595 0.802405 0.824939 0.105 Uiso 1 1 calc R U . . .
C97 C 0.5549(5) 0.7842(5) 0.7494(3) 0.092(2) Uani 1 1 d . . . . .
H97 H 0.512995 0.760679 0.730454 0.110 Uiso 1 1 calc R U . . .
C98 C 0.6331(6) 0.7880(5) 0.7348(3) 0.101(3) Uani 1 1 d . . . . .
H98 H 0.644868 0.768573 0.705669 0.121 Uiso 1 1 calc R U . . .
C100 C 0.6751(5) 0.8497(5) 0.8072(3) 0.085(2) Uani 1 1 d . . . . .
H100 H 0.717211 0.870765 0.827358 0.102 Uiso 1 1 calc R U . . .
C95 C 0.5971(4) 0.8476(4) 0.8203(2) 0.0716(18) Uani 1 1 d . . . . .
C96 C 0.5381(5) 0.8143(5) 0.7911(3) 0.090(2) Uani 1 1 d . . . . .
H96 H 0.484112 0.812031 0.799981 0.108 Uiso 1 1 calc R U . . .
C101 C 0.5782(6) 0.8810(6) 0.8640(3) 0.110(3) Uani 1 1 d . . . . .
H10A H 0.616847 0.865149 0.889944 0.166 Uiso 1 1 calc R U . . .
H10B H 0.522646 0.868604 0.870443 0.166 Uiso 1 1 calc R U . . .
H10C H 0.582283 0.931733 0.860789 0.166 Uiso 1 1 calc R U . . .
C99 C 0.6932(6) 0.8209(6) 0.7639(3) 0.109(3) Uani 1 1 d . . . . .
H99 H 0.747007 0.824139 0.754672 0.131 Uiso 1 1 calc R U . . .

loop_
_atom_site_aniso_label
_atom_site_aniso_U_11
_atom_site_aniso_U_22
_atom_site_aniso_U_33
_atom_site_aniso_U_23
_atom_site_aniso_U_13
_atom_site_aniso_U_12
Rh1 0.01295(11) 0.01167(11) 0.01712(11) 0.00054(8) 0.00280(8) 0.00037(8)
Rh2 0.01936(12) 0.01279(11) 0.01695(12) -0.00088(9) 0.00482(9) -0.00229(9)
P1 0.0133(3) 0.0116(3) 0.0194(4) -0.0003(3) 0.0036(3) -0.0010(3)
P3 0.0170(4) 0.0123(3) 0.0180(4) 0.0005(3) 0.0013(3) -0.0012(3)
P4 0.0134(3) 0.0127(3) 0.0179(4) 0.0000(3) 0.0030(3) -0.0019(3)
P6 0.0274(4) 0.0164(4) 0.0203(4) 0.0001(3) 0.0100(3) -0.0022(3)
P5 0.0158(4) 0.0211(4) 0.0232(4) 0.0057(3) 0.0062(3) 0.0037(3)
P2 0.0318(5) 0.0173(4) 0.0194(4) -0.0033(3) 0.0038(3) -0.0055(3)
C52 0.0134(13) 0.0120(13) 0.0188(14) 0.0014(11) 0.0014(11) -0.0004(10)
C65 0.0159(14) 0.0145(14) 0.0250(16) 0.0041(12) 0.0046(12) 0.0001(11)
C59 0.0141(14) 0.0155(14) 0.0259(16) -0.0004(12) 0.0013(12) 0.0000(11)
C48 0.0125(13) 0.0161(14) 0.0199(14) 0.0029(11) -0.0004(11) 0.0000(11)
C23 0.0143(14) 0.0140(14) 0.0234(15) 0.0011(11) 0.0016(11) 0.0004(11)
C22 0.0161(15) 0.0150(14) 0.0346(18) 0.0032(13) -0.0009(13) -0.0024(12)
C64 0.0151(14) 0.0186(15) 0.0274(17) 0.0045(13) 0.0023(12) 0.0018(12)
C4 0.0175(15) 0.0115(13) 0.0267(16) -0.0002(12) 0.0031(12) 0.0008(11)
C3 0.0173(14) 0.0134(13) 0.0237(15) 0.0000(12) 0.0061(12) -0.0014(11)
C42 0.0282(17) 0.0169(15) 0.0194(15) -0.0008(12) 0.0028(13) -0.0070(13)
C51 0.0150(14) 0.0151(14) 0.0302(17) 0.0007(12) 0.0039(12) -0.0030(11)
C12 0.0200(15) 0.0137(14) 0.0280(17) 0.0018(12) -0.0011(13) -0.0021(12)
C60 0.0212(16) 0.0194(15) 0.0273(17) 0.0042(13) 0.0004(13) -0.0009(12)
C50 0.0163(15) 0.0154(14) 0.0280(17) -0.0013(12) 0.0028(12) -0.0008(12)
C2 0.0154(14) 0.0148(14) 0.0265(16) -0.0026(12) 0.0065(12) -0.0033(11)
C49 0.0133(14) 0.0170(14) 0.0265(16) -0.0002(12) 0.0031(12) 0.0011(11)
C36 0.0326(18) 0.0160(15) 0.0202(15) -0.0008(12) 0.0007(13) -0.0063(13)
C63 0.0169(15) 0.0219(16) 0.042(2) 0.0081(15) 0.0040(14) -0.0019(13)
C5 0.0142(14) 0.0125(13) 0.0238(15) 0.0002(11) 0.0035(11) -0.0004(11)
C47 0.045(2) 0.0189(16) 0.0248(17) -0.0008(14) -0.0021(16) -0.0048(15)
C1 0.0149(14) 0.0155(14) 0.0225(15) -0.0021(12) 0.0040(11) -0.0024(11)
C18 0.0134(14) 0.0113(13) 0.0280(16) 0.0040(12) 0.0040(12) -0.0007(11)
C53 0.0146(15) 0.0160(15) 0.048(2) -0.0046(15) -0.0026(14) -0.0013(12)
C30 0.037(2) 0.0190(16) 0.0256(17) -0.0038(13) 0.0114(15) -0.0053(14)
C70 0.0234(16) 0.0175(15) 0.0239(16) 0.0037(12) 0.0082(13) -0.0008(12)
C66 0.0154(15) 0.0157(14) 0.0368(19) 0.0045(13) 0.0012(13) -0.0022(12)
C21 0.0143(15) 0.0218(17) 0.048(2) 0.0034(16) 0.0049(14) -0.0026(13)
C17 0.0269(17) 0.0180(15) 0.0270(17) -0.0012(13) -0.0031(14) -0.0035(13)
C6 0.0162(14) 0.0154(14) 0.0305(17) 0.0023(13) 0.0060(13) -0.0031(11)
C58 0.0226(17) 0.0164(16) 0.059(3) 0.0029(16) -0.0017(17) -0.0014(13)
C61 0.0225(17) 0.0258(17) 0.0325(19) 0.0011(15) -0.0076(14) 0.0022(14)
C83 0.039(2) 0.0211(16) 0.0187(15) -0.0005(13) 0.0045(14) -0.0055(14)
C71 0.0280(18) 0.0283(18) 0.0231(16) 0.0052(14) 0.0095(14) 0.0109(14)
C19 0.0197(16) 0.0129(14) 0.042(2) -0.0012(14) 0.0067(14) -0.0009(12)
C62 0.0179(16) 0.0277(18) 0.045(2) 0.0008(16) -0.0060(15) -0.0060(14)
C77 0.0190(16) 0.035(2) 0.0322(19) 0.0136(16) 0.0105(14) 0.0007(14)
C16 0.038(2) 0.0272(19) 0.033(2) 0.0020(15) -0.0110(17) -0.0057(16)
C13 0.0193(16) 0.0211(16) 0.039(2) 0.0024(14) 0.0032(14) -0.0029(13)
C15 0.032(2) 0.030(2) 0.049(2) 0.0014(18) -0.0166(18) -0.0039(16)
C14 0.0202(17) 0.0260(18) 0.053(3) -0.0013(17) -0.0063(16) -0.0033(14)
C43 0.0274(18) 0.0281(18) 0.0265(17) -0.0011(14) 0.0037(14) -0.0059(14)
C35 0.038(2) 0.0238(18) 0.036(2) -0.0083(15) 0.0094(17) -0.0016(16)
C37 0.042(2) 0.0277(18) 0.0278(19) 0.0002(15) 0.0122(16) -0.0012(16)
C69 0.0278(19) 0.0275(18) 0.039(2) 0.0046(16) 0.0165(16) 0.0036(15)
C88 0.050(2) 0.0267(18) 0.0210(17) 0.0006(14) 0.0016(16) -0.0143(17)
C7 0.0214(16) 0.0168(15) 0.0369(19) 0.0025(14) 0.0063(14) -0.0049(12)
C89 0.048(2) 0.0239(18) 0.032(2) -0.0030(15) 0.0211(18) -0.0028(17)
C20 0.0176(16) 0.0191(16) 0.056(2) -0.0018(16) 0.0118(16) 0.0021(13)
C76 0.0244(18) 0.034(2) 0.039(2) 0.0026(17) 0.0097(15) 0.0088(15)
C31 0.041(2) 0.0235(18) 0.033(2) -0.0067(15) 0.0113(16) -0.0075(16)
C84 0.041(2) 0.0285(19) 0.0249(18) 0.0036(15) 0.0049(16) 0.0015(16)
C34 0.049(3) 0.032(2) 0.049(3) -0.0058(19) 0.005(2) 0.0069(19)
C41 0.038(2) 0.032(2) 0.033(2) 0.0097(16) -0.0101(17) -0.0046(17)
C82 0.0306(19) 0.0249(17) 0.0321(19) 0.0025(15) 0.0142(15) -0.0042(14)
C57 0.027(2) 0.0173(18) 0.086(4) 0.004(2) -0.011(2) -0.0017(15)
C8 0.0275(18) 0.0179(16) 0.049(2) 0.0072(16) 0.0066(16) -0.0049(14)
C11 0.036(2) 0.0228(17) 0.0295(19) 0.0055(14) 0.0019(15) -0.0089(15)
C25 0.079(4) 0.031(2) 0.027(2) 0.0021(17) -0.003(2) -0.013(2)
C67 0.0150(15) 0.0224(17) 0.049(2) 0.0110(16) 0.0001(15) -0.0025(13)
C24 0.058(3) 0.030(2) 0.0205(17) -0.0047(15) 0.0008(17) -0.0153(19)
C68 0.0168(16) 0.036(2) 0.052(2) 0.0101(18) 0.0111(16) 0.0052(15)
C54 0.0198(17) 0.0255(19) 0.066(3) -0.0168(19) 0.0032(18) -0.0026(14)
C32 0.058(3) 0.0218(19) 0.048(3) -0.0076(17) 0.012(2) -0.0091(18)
C87 0.077(3) 0.0250(19) 0.0225(18) 0.0028(15) -0.002(2) -0.017(2)
C90 0.079(4) 0.031(2) 0.031(2) -0.0040(17) 0.026(2) -0.004(2)
C46 0.074(3) 0.0162(17) 0.033(2) -0.0010(15) 0.003(2) -0.0100(19)
C44 0.038(2) 0.045(2) 0.0254(18) -0.0096(17) 0.0045(16) -0.0218(19)
C80 0.034(2) 0.060(3) 0.054(3) 0.027(2) 0.013(2) -0.011(2)
C9 0.034(2) 0.0262(19) 0.051(3) 0.0200(18) 0.0010(18) -0.0081(16)
C75 0.041(2) 0.036(2) 0.039(2) 0.0036(18) 0.0112(18) 0.0226(18)
C72 0.059(3) 0.039(2) 0.0254(19) -0.0060(17) -0.0062(18) 0.029(2)
C38 0.069(3) 0.041(2) 0.033(2) 0.0020(19) 0.025(2) -0.008(2)
C86 0.089(4) 0.0214(19) 0.0237(19) 0.0023(15) 0.001(2) 0.005(2)
C85 0.064(3) 0.036(2) 0.032(2) 0.0058(18) 0.006(2) 0.017(2)
C33 0.065(3) 0.0209(19) 0.056(3) -0.0010(19) 0.009(2) 0.006(2)
C40 0.070(3) 0.035(2) 0.040(2) 0.016(2) -0.022(2) -0.012(2)
C81 0.046(2) 0.033(2) 0.042(2) 0.0092(18) 0.0163(19) -0.0068(18)
C45 0.064(3) 0.028(2) 0.035(2) -0.0102(17) 0.007(2) -0.026(2)
C10 0.042(2) 0.040(2) 0.034(2) 0.0147(18) -0.0048(18) -0.0140(19)
C39 0.091(4) 0.035(2) 0.0221(19) 0.0065(17) 0.000(2) -0.025(2)
C56 0.023(2) 0.0169(18) 0.115(5) -0.015(2) -0.013(2) 0.0030(15)
C78 0.031(2) 0.059(3) 0.069(3) 0.038(3) 0.027(2) 0.016(2)
C91 0.106(5) 0.049(3) 0.039(3) -0.010(2) 0.040(3) -0.001(3)
C79 0.034(2) 0.078(4) 0.088(4) 0.048(3) 0.031(3) 0.013(3)
C55 0.0214(19) 0.033(2) 0.094(4) -0.031(2) -0.001(2) 0.0027(16)
C29 0.103(5) 0.039(3) 0.028(2) -0.0087(19) 0.018(3) -0.020(3)
C74 0.079(4) 0.045(3) 0.032(2) -0.014(2) 0.001(2) 0.033(3)
C94 0.059(3) 0.028(2) 0.044(2) -0.0035(18) 0.030(2) 0.0001(19)
C73 0.088(4) 0.059(3) 0.031(2) -0.020(2) -0.024(2) 0.041(3)
C92 0.128(6) 0.045(3) 0.062(4) -0.013(3) 0.063(4) 0.007(3)
C93 0.092(4) 0.031(2) 0.071(4) -0.001(2) 0.049(3) 0.012(3)
C26 0.125(6) 0.045(3) 0.037(3) 0.016(2) -0.011(3) -0.020(3)
C28 0.181(8) 0.060(4) 0.029(3) -0.008(3) 0.029(4) -0.032(5)
C27 0.183(9) 0.057(4) 0.021(2) 0.007(2) 0.006(3) -0.032(4)
C97 0.086(6) 0.100(6) 0.085(5) -0.021(5) -0.011(4) 0.004(5)
C98 0.107(7) 0.121(8) 0.073(5) -0.028(5) -0.003(5) 0.006(6)
C100 0.075(5) 0.118(7) 0.060(4) -0.008(4) 0.003(3) -0.018(4)
C95 0.069(4) 0.086(5) 0.058(4) -0.008(3) -0.001(3) -0.007(4)
C96 0.076(5) 0.105(6) 0.085(5) -0.025(5) -0.005(4) 0.000(4)
C101 0.090(6) 0.152(9) 0.090(6) -0.036(6) 0.015(5) -0.021(6)
C99 0.095(6) 0.160(10) 0.074(5) -0.007(6) 0.012(5) -0.020(6)

loop_
_atom_type_symbol
_atom_type_description
_atom_type_scat_dispersion_real
_atom_type_scat_dispersion_imag
_atom_type_scat_source
C C 0.0033 0.0016 'International Tables Vol C Tables 4.2.6.8 and 6.1.1.4'
H H 0.0000 0.0000 'International Tables Vol C Tables 4.2.6.8 and 6.1.1.4'
P P 0.1023 0.0942 'International Tables Vol C Tables 4.2.6.8 and 6.1.1.4'
Rh Rh -1.1178 0.9187 'International Tables Vol C Tables 4.2.6.8 and 6.1.1.4'

loop_
_geom_angle_atom_site_label_1
_geom_angle_atom_site_label_2
_geom_angle_atom_site_label_3
_geom_angle
_geom_angle_site_symmetry_1
_geom_angle_site_symmetry_3
_geom_angle_publ_flag
P1 Rh1 Rh2 51.44(2) . . ?
P1 Rh1 P3 98.62(3) . . ?
P1 Rh1 P5 112.40(3) . . ?
P3 Rh1 Rh2 113.78(2) . . ?
P4 Rh1 Rh2 51.89(2) . . ?
P4 Rh1 P1 103.32(3) . . ?
P4 Rh1 P3 111.03(3) . . ?
P4 Rh1 P5 98.10(3) . . ?
P5 Rh1 Rh2 115.31(2) . . ?
P5 Rh1 P3 130.89(3) . . ?
P1 Rh2 Rh1 49.98(2) . . ?
P1 Rh2 P4 99.68(3) . . ?
P4 Rh2 Rh1 49.70(2) . . ?
P6 Rh2 Rh1 127.22(2) . . ?
P6 Rh2 P1 152.26(3) . . ?
P6 Rh2 P4 84.32(3) . . ?
P2 Rh2 Rh1 127.92(3) . . ?
P2 Rh2 P1 84.18(3) . . ?
P2 Rh2 P4 152.65(3) . . ?
P2 Rh2 P6 104.85(3) . . ?
Rh1 P1 Rh2 78.58(3) . . ?
C5 P1 Rh1 103.82(11) . . ?
C5 P1 Rh2 124.76(11) . . ?
C1 P1 Rh1 127.38(11) . . ?
C1 P1 Rh2 119.99(11) . . ?
C1 P1 C5 102.20(15) . . ?
C23 P3 Rh1 109.66(11) . . ?
C23 P3 C42 105.70(15) . . ?
C23 P3 C36 100.53(16) . . ?
C42 P3 Rh1 120.56(12) . . ?
C42 P3 C36 102.60(15) . . ?
C36 P3 Rh1 115.57(12) . . ?
Rh1 P4 Rh2 78.42(3) . . ?
C52 P4 Rh1 127.33(11) . . ?
C52 P4 Rh2 118.71(11) . . ?
C52 P4 C48 101.97(14) . . ?
C48 P4 Rh1 106.09(11) . . ?
C48 P4 Rh2 124.78(11) . . ?
C70 P6 Rh2 105.32(11) . . ?
C83 P6 Rh2 125.30(13) . . ?
C83 P6 C70 97.88(16) . . ?
C89 P6 Rh2 116.14(13) . . ?
C89 P6 C70 105.36(19) . . ?
C89 P6 C83 103.78(18) . . ?
C64 P5 Rh1 109.70(11) . . ?
C64 P5 C71 101.17(16) . . ?
C64 P5 C77 105.37(17) . . ?
C71 P5 Rh1 115.24(13) . . ?
C77 P5 Rh1 120.11(12) . . ?
C77 P5 C71 103.22(18) . . ?
C30 P2 Rh2 124.75(13) . . ?
C30 P2 C17 99.51(16) . . ?
C17 P2 Rh2 106.06(12) . . ?
C24 P2 Rh2 114.39(13) . . ?
C24 P2 C30 105.01(19) . . ?
C24 P2 C17 104.41(19) . . ?
C65 C52 P4 118.0(2) . . ?
C51 C52 P4 122.7(2) . . ?
C51 C52 C65 119.3(3) . . ?
C70 C65 C52 121.9(3) . . ?
C66 C65 C52 119.7(3) . . ?
C66 C65 C70 118.4(3) . . ?
C64 C59 C48 123.8(3) . . ?
C60 C59 C48 117.6(3) . . ?
C60 C59 C64 118.5(3) . . ?
C59 C48 P4 119.4(2) . . ?
C49 C48 P4 121.7(2) . . ?
C49 C48 C59 118.9(3) . . ?
C22 C23 P3 124.9(2) . . ?
C22 C23 C18 119.1(3) . . ?
C18 C23 P3 116.0(2) . . ?
C23 C22 H22 119.7 . . ?
C21 C22 C23 120.6(3) . . ?
C21 C22 H22 119.7 . . ?
C59 C64 P5 116.4(2) . . ?
C63 C64 P5 124.5(3) . . ?
C63 C64 C59 119.0(3) . . ?
C3 C4 H4 117.2 . . ?
C5 C4 H4 117.2 . . ?
C5 C4 C3 125.6(3) . . ?
C4 C3 C2 121.3(3) . . ?
C4 C3 C6 118.0(3) . . ?
C2 C3 C6 120.7(3) . . ?
C47 C42 P3 117.0(3) . . ?
C43 C42 P3 123.8(3) . . ?
C43 C42 C47 119.1(3) . . ?
C52 C51 H51 117.9 . . ?
C52 C51 C50 124.3(3) . . ?
C50 C51 H51 117.9 . . ?
C17 C12 C1 122.2(3) . . ?
C13 C12 C1 119.4(3) . . ?
C13 C12 C17 118.4(3) . . ?
C59 C60 H60 119.2 . . ?
C59 C60 C61 121.5(3) . . ?
C61 C60 H60 119.2 . . ?
C51 C50 C53 120.0(3) . . ?
C49 C50 C51 121.7(3) . . ?
C49 C50 C53 118.3(3) . . ?
C3 C2 H2 117.7 . . ?
C1 C2 C3 124.6(3) . . ?
C1 C2 H2 117.7 . . ?
C48 C49 C50 125.9(3) . . ?
C48 C49 H49 117.0 . . ?
C50 C49 H49 117.0 . . ?
C37 C36 P3 117.7(3) . . ?
C37 C36 C41 118.8(4) . . ?
C41 C36 P3 123.5(3) . . ?
C64 C63 H63 119.5 . . ?
C62 C63 C64 121.1(3) . . ?
C62 C63 H63 119.5 . . ?
C4 C5 P1 121.1(2) . . ?
C4 C5 C18 119.9(3) . . ?
C18 C5 P1 119.0(2) . . ?
C42 C47 H47 119.8 . . ?
C42 C47 C46 120.5(4) . . ?
C46 C47 H47 119.8 . . ?
C12 C1 P1 117.7(2) . . ?
C2 C1 P1 122.3(2) . . ?
C2 C1 C12 120.0(3) . . ?
C23 C18 C5 123.2(3) . . ?
C19 C18 C23 118.9(3) . . ?
C19 C18 C5 117.8(3) . . ?
C58 C53 C50 121.7(3) . . ?
C58 C53 C54 118.8(3) . . ?
C54 C53 C50 119.4(3) . . ?
C35 C30 P2 120.3(3) . . ?
C35 C30 C31 118.9(4) . . ?
C31 C30 P2 120.6(3) . . ?
C65 C70 P6 118.6(2) . . ?
C69 C70 P6 122.2(3) . . ?
C69 C70 C65 119.1(3) . . ?
C65 C66 H66 119.4 . . ?
C67 C66 C65 121.1(3) . . ?
C67 C66 H66 119.4 . . ?
C22 C21 H21 119.9 . . ?
C20 C21 C22 120.3(3) . . ?
C20 C21 H21 119.9 . . ?
C12 C17 P2 119.0(3) . . ?
C16 C17 P2 121.4(3) . . ?
C16 C17 C12 119.5(4) . . ?
C7 C6 C3 121.7(3) . . ?
C11 C6 C3 120.4(3) . . ?
C11 C6 C7 117.9(3) . . ?
C53 C58 H58 119.9 . . ?
C53 C58 C57 120.1(4) . . ?
C57 C58 H58 119.9 . . ?
C60 C61 H61 120.3 . . ?
C62 C61 C60 119.5(3) . . ?
C62 C61 H61 120.3 . . ?
C88 C83 P6 120.4(3) . . ?
C84 C83 P6 120.1(3) . . ?
C84 C83 C88 119.2(4) . . ?
C76 C71 P5 123.3(3) . . ?
C72 C71 P5 118.4(3) . . ?
C72 C71 C76 118.3(4) . . ?
C18 C19 H19 119.3 . . ?
C18 C19 C20 121.3(3) . . ?
C20 C19 H19 119.3 . . ?
C63 C62 H62 119.9 . . ?
C61 C62 C63 120.2(3) . . ?
C61 C62 H62 119.9 . . ?
C82 C77 P5 117.9(3) . . ?
C82 C77 C78 118.3(4) . . ?
C78 C77 P5 123.8(3) . . ?
C17 C16 H16 119.4 . . ?
C15 C16 C17 121.2(4) . . ?
C15 C16 H16 119.4 . . ?
C12 C13 H13 119.5 . . ?
C14 C13 C12 120.9(4) . . ?
C14 C13 H13 119.5 . . ?
C16 C15 H15 119.9 . . ?
C16 C15 C14 120.2(4) . . ?
C14 C15 H15 119.9 . . ?
C13 C14 H14 120.1 . . ?
C15 C14 C13 119.8(4) . . ?
C15 C14 H14 120.1 . . ?
C42 C43 H43 120.1 . . ?
C42 C43 C44 119.9(4) . . ?
C44 C43 H43 120.1 . . ?
C30 C35 H35 119.4 . . ?
C30 C35 C34 121.2(4) . . ?
C34 C35 H35 119.4 . . ?
C36 C37 H37 119.5 . . ?
C36 C37 C38 121.0(4) . . ?
C38 C37 H37 119.5 . . ?
C70 C69 H69 119.4 . . ?
C68 C69 C70 121.3(4) . . ?
C68 C69 H69 119.4 . . ?
C83 C88 H88 119.6 . . ?
C87 C88 C83 120.7(4) . . ?
C87 C88 H88 119.6 . . ?
C6 C7 H7 119.8 . . ?
C8 C7 C6 120.4(4) . . ?
C8 C7 H7 119.8 . . ?
C90 C89 P6 122.2(3) . . ?
C94 C89 P6 118.0(3) . . ?
C94 C89 C90 119.5(4) . . ?
C21 C20 C19 119.7(3) . . ?
C21 C20 H20 120.2 . . ?
C19 C20 H20 120.2 . . ?
C71 C76 H76 119.7 . . ?
C75 C76 C71 120.5(4) . . ?
C75 C76 H76 119.7 . . ?
C30 C31 H31 120.1 . . ?
C32 C31 C30 119.9(4) . . ?
C32 C31 H31 120.1 . . ?
C83 C84 H84 120.1 . . ?
C83 C84 C85 119.8(4) . . ?
C85 C84 H84 120.1 . . ?
C35 C34 H34 120.2 . . ?
C33 C34 C35 119.5(5) . . ?
C33 C34 H34 120.2 . . ?
C36 C41 H41 120.1 . . ?
C36 C41 C40 119.9(4) . . ?
C40 C41 H41 120.1 . . ?
C77 C82 H82 119.5 . . ?
C77 C82 C81 121.0(4) . . ?
C81 C82 H82 119.5 . . ?
C58 C57 H57 119.7 . . ?
C56 C57 C58 120.6(5) . . ?
C56 C57 H57 119.7 . . ?
C7 C8 H8 119.5 . . ?
C9 C8 C7 121.0(4) . . ?
C9 C8 H8 119.5 . . ?
C6 C11 H11 119.5 . . ?
C10 C11 C6 121.0(4) . . ?
C10 C11 H11 119.5 . . ?
C24 C25 H25 119.7 . . ?
C26 C25 H25 119.7 . . ?
C26 C25 C24 120.7(5) . . ?
C66 C67 H67 119.9 . . ?
C68 C67 C66 120.1(4) . . ?
C68 C67 H67 119.9 . . ?
C25 C24 P2 118.0(3) . . ?
C29 C24 P2 123.8(4) . . ?
C29 C24 C25 117.9(4) . . ?
C69 C68 H68 120.0 . . ?
C67 C68 C69 120.0(3) . . ?
C67 C68 H68 120.0 . . ?
C53 C54 H54 119.9 . . ?
C55 C54 C53 120.2(4) . . ?
C55 C54 H54 119.9 . . ?
C31 C32 H32 119.7 . . ?
C33 C32 C31 120.7(4) . . ?
C33 C32 H32 119.7 . . ?
C88 C87 H87 120.1 . . ?
C88 C87 C86 119.7(4) . . ?
C86 C87 H87 120.1 . . ?
C89 C90 H90 120.0 . . ?
C91 C90 C89 120.0(5) . . ?
C91 C90 H90 120.0 . . ?
C47 C46 H46 120.0 . . ?
C45 C46 C47 119.9(4) . . ?
C45 C46 H46 120.0 . . ?
C43 C44 H44 119.7 . . ?
C45 C44 C43 120.6(4) . . ?
C45 C44 H44 119.7 . . ?
C81 C80 H80 120.3 . . ?
C79 C80 H80 120.3 . . ?
C79 C80 C81 119.4(4) . . ?
C8 C9 H9 120.3 . . ?
C8 C9 C10 119.3(4) . . ?
C10 C9 H9 120.3 . . ?
C76 C75 H75 119.6 . . ?
C74 C75 C76 120.8(4) . . ?
C74 C75 H75 119.6 . . ?
C71 C72 H72 119.6 . . ?
C73 C72 C71 120.8(4) . . ?
C73 C72 H72 119.6 . . ?
C37 C38 H38 119.9 . . ?
C39 C38 C37 120.2(5) . . ?
C39 C38 H38 119.9 . . ?
C87 C86 H86 119.8 . . ?
C85 C86 C87 120.3(4) . . ?
C85 C86 H86 119.8 . . ?
C84 C85 H85 119.9 . . ?
C86 C85 C84 120.2(5) . . ?
C86 C85 H85 119.9 . . ?
C34 C33 H33 120.1 . . ?
C32 C33 C34 119.8(4) . . ?
C32 C33 H33 120.1 . . ?
C41 C40 H40 119.8 . . ?
C39 C40 C41 120.4(5) . . ?
C39 C40 H40 119.8 . . ?
C82 C81 H81 119.9 . . ?
C80 C81 C82 120.2(4) . . ?
C80 C81 H81 119.9 . . ?
C46 C45 H45 120.0 . . ?
C44 C45 C46 120.0(4) . . ?
C44 C45 H45 120.0 . . ?
C11 C10 H10 119.8 . . ?
C9 C10 C11 120.3(4) . . ?
C9 C10 H10 119.8 . . ?
C38 C39 C40 119.6(4) . . ?
C38 C39 H39 120.2 . . ?
C40 C39 H39 120.2 . . ?
C57 C56 H56 120.1 . . ?
C57 C56 C55 119.8(4) . . ?
C55 C56 H56 120.1 . . ?
C77 C78 H78 119.9 . . ?
C79 C78 C77 120.2(4) . . ?
C79 C78 H78 119.9 . . ?
C90 C91 H91 120.0 . . ?
C90 C91 C92 120.0(5) . . ?
C92 C91 H91 120.0 . . ?
C80 C79 C78 120.9(5) . . ?
C80 C79 H79 119.5 . . ?
C78 C79 H79 119.5 . . ?
C54 C55 H55 119.8 . . ?
C56 C55 C54 120.4(5) . . ?
C56 C55 H55 119.8 . . ?
C24 C29 H29 120.1 . . ?
C28 C29 C24 119.9(6) . . ?
C28 C29 H29 120.1 . . ?
C75 C74 H74 120.3 . . ?
C75 C74 C73 119.3(4) . . ?
C73 C74 H74 120.3 . . ?
C89 C94 H94 119.8 . . ?
C93 C94 C89 120.4(5) . . ?
C93 C94 H94 119.8 . . ?
C72 C73 H73 119.9 . . ?
C74 C73 C72 120.2(5) . . ?
C74 C73 H73 119.9 . . ?
C91 C92 H92 119.8 . . ?
C93 C92 C91 120.4(5) . . ?
C93 C92 H92 119.8 . . ?
C94 C93 H93 120.1 . . ?
C92 C93 C94 119.8(5) . . ?
C92 C93 H93 120.1 . . ?
C25 C26 H26 119.7 . . ?
C25 C26 C27 120.5(6) . . ?
C27 C26 H26 119.7 . . ?
C29 C28 H28 119.6 . . ?
C27 C28 C29 120.7(6) . . ?
C27 C28 H28 119.6 . . ?
C26 C27 H27 119.9 . . ?
C28 C27 C26 120.2(5) . . ?
C28 C27 H27 119.9 . . ?
C98 C97 H97 119.9 . . ?
C96 C97 H97 119.9 . . ?
C96 C97 C98 120.3(8) . . ?
C97 C98 H98 120.8 . . ?
C99 C98 C97 118.4(8) . . ?
C99 C98 H98 120.8 . . ?
C95 C100 H100 119.7 . . ?
C95 C100 C99 120.6(7) . . ?
C99 C100 H100 119.7 . . ?
C100 C95 C96 118.2(7) . . ?
C100 C95 C101 120.1(7) . . ?
C96 C95 C101 121.7(7) . . ?
C97 C96 C95 122.1(8) . . ?
C97 C96 H96 118.9 . . ?
C95 C96 H96 118.9 . . ?
C95 C101 H10A 109.5 . . ?
C95 C101 H10B 109.5 . . ?
C95 C101 H10C 109.5 . . ?
H10A C101 H10B 109.5 . . ?
H10A C101 H10C 109.5 . . ?
H10B C101 H10C 109.5 . . ?
C98 C99 C100 120.3(9) . . ?
C98 C99 H99 119.8 . . ?
C100 C99 H99 119.8 . . ?

loop_
_geom_bond_atom_site_label_1
_geom_bond_atom_site_label_2
_geom_bond_distance
_geom_bond_site_symmetry_2
_geom_bond_publ_flag
Rh1 Rh2 2.8493(3) . ?
Rh1 P1 2.2262(8) . ?
Rh1 P3 2.2848(8) . ?
Rh1 P4 2.2182(8) . ?
Rh1 P5 2.2840(8) . ?
Rh2 P1 2.2731(8) . ?
Rh2 P4 2.2884(8) . ?
Rh2 P6 2.2569(9) . ?
Rh2 P2 2.2554(9) . ?
P1 C5 1.763(3) . ?
P1 C1 1.758(3) . ?
P3 C23 1.823(3) . ?
P3 C42 1.836(3) . ?
P3 C36 1.841(3) . ?
P4 C52 1.758(3) . ?
P4 C48 1.767(3) . ?
P6 C70 1.847(4) . ?
P6 C83 1.845(4) . ?
P6 C89 1.829(4) . ?
P5 C64 1.830(4) . ?
P5 C71 1.842(4) . ?
P5 C77 1.835(4) . ?
P2 C30 1.842(4) . ?
P2 C17 1.846(4) . ?
P2 C24 1.817(4) . ?
C52 C65 1.485(4) . ?
C52 C51 1.392(4) . ?
C65 C70 1.415(5) . ?
C65 C66 1.411(5) . ?
C59 C48 1.498(4) . ?
C59 C64 1.417(5) . ?
C59 C60 1.394(5) . ?
C48 C49 1.377(4) . ?
C23 C22 1.401(4) . ?
C23 C18 1.415(4) . ?
C22 H22 0.9500 . ?
C22 C21 1.391(5) . ?
C64 C63 1.398(5) . ?
C4 H4 0.9500 . ?
C4 C3 1.408(4) . ?
C4 C5 1.384(4) . ?
C3 C2 1.411(5) . ?
C3 C6 1.478(4) . ?
C42 C47 1.394(5) . ?
C42 C43 1.394(5) . ?
C51 H51 0.9500 . ?
C51 C50 1.408(4) . ?
C12 C1 1.493(5) . ?
C12 C17 1.416(5) . ?
C12 C13 1.406(5) . ?
C60 H60 0.9500 . ?
C60 C61 1.396(5) . ?
C50 C49 1.399(4) . ?
C50 C53 1.478(4) . ?
C2 H2 0.9500 . ?
C2 C1 1.387(5) . ?
C49 H49 0.9500 . ?
C36 C37 1.382(5) . ?
C36 C41 1.390(5) . ?
C63 H63 0.9500 . ?
C63 C62 1.386(5) . ?
C5 C18 1.495(4) . ?
C47 H47 0.9500 . ?
C47 C46 1.396(5) . ?
C18 C19 1.390(5) . ?
C53 C58 1.394(5) . ?
C53 C54 1.411(6) . ?
C30 C35 1.385(6) . ?
C30 C31 1.400(5) . ?
C70 C69 1.397(5) . ?
C66 H66 0.9500 . ?
C66 C67 1.388(5) . ?
C21 H21 0.9500 . ?
C21 C20 1.378(5) . ?
C17 C16 1.396(5) . ?
C6 C7 1.399(5) . ?
C6 C11 1.397(5) . ?
C58 H58 0.9500 . ?
C58 C57 1.397(5) . ?
C61 H61 0.9500 . ?
C61 C62 1.377(6) . ?
C83 C88 1.398(5) . ?
C83 C84 1.381(6) . ?
C71 C76 1.395(5) . ?
C71 C72 1.389(6) . ?
C19 H19 0.9500 . ?
C19 C20 1.394(5) . ?
C62 H62 0.9500 . ?
C77 C82 1.390(5) . ?
C77 C78 1.393(5) . ?
C16 H16 0.9500 . ?
C16 C15 1.373(6) . ?
C13 H13 0.9500 . ?
C13 C14 1.392(5) . ?
C15 H15 0.9500 . ?
C15 C14 1.389(7) . ?
C14 H14 0.9500 . ?
C43 H43 0.9500 . ?
C43 C44 1.396(5) . ?
C35 H35 0.9500 . ?
C35 C34 1.391(6) . ?
C37 H37 0.9500 . ?
C37 C38 1.388(6) . ?
C69 H69 0.9500 . ?
C69 C68 1.389(6) . ?
C88 H88 0.9500 . ?
C88 C87 1.379(6) . ?
C7 H7 0.9500 . ?
C7 C8 1.387(5) . ?
C89 C90 1.395(6) . ?
C89 C94 1.394(6) . ?
C20 H20 0.9500 . ?
C76 H76 0.9500 . ?
C76 C75 1.383(6) . ?
C31 H31 0.9500 . ?
C31 C32 1.389(6) . ?
C84 H84 0.9500 . ?
C84 C85 1.400(6) . ?
C34 H34 0.9500 . ?
C34 C33 1.388(7) . ?
C41 H41 0.9500 . ?
C41 C40 1.399(6) . ?
C82 H82 0.9500 . ?
C82 C81 1.391(5) . ?
C57 H57 0.9500 . ?
C57 C56 1.382(8) . ?
C8 H8 0.9500 . ?
C8 C9 1.378(6) . ?
C11 H11 0.9500 . ?
C11 C10 1.389(5) . ?
C25 H25 0.9500 . ?
C25 C24 1.406(7) . ?
C25 C26 1.372(7) . ?
C67 H67 0.9500 . ?
C67 C68 1.373(6) . ?
C24 C29 1.398(6) . ?
C68 H68 0.9500 . ?
C54 H54 0.9500 . ?
C54 C55 1.391(6) . ?
C32 H32 0.9500 . ?
C32 C33 1.383(7) . ?
C87 H87 0.9500 . ?
C87 C86 1.383(8) . ?
C90 H90 0.9500 . ?
C90 C91 1.386(6) . ?
C46 H46 0.9500 . ?
C46 C45 1.382(7) . ?
C44 H44 0.9500 . ?
C44 C45 1.378(7) . ?
C80 H80 0.9500 . ?
C80 C81 1.379(7) . ?
C80 C79 1.375(8) . ?
C9 H9 0.9500 . ?
C9 C10 1.380(6) . ?
C75 H75 0.9500 . ?
C75 C74 1.375(7) . ?
C72 H72 0.9500 . ?
C72 C73 1.387(6) . ?
C38 H38 0.9500 . ?
C38 C39 1.372(8) . ?
C86 H86 0.9500 . ?
C86 C85 1.371(7) . ?
C85 H85 0.9500 . ?
C33 H33 0.9500 . ?
C40 H40 0.9500 . ?
C40 C39 1.380(8) . ?
C81 H81 0.9500 . ?
C45 H45 0.9500 . ?
C10 H10 0.9500 . ?
C39 H39 0.9500 . ?
C56 H56 0.9500 . ?
C56 C55 1.384(8) . ?
C78 H78 0.9500 . ?
C78 C79 1.392(6) . ?
C91 H91 0.9500 . ?
C91 C92 1.394(9) . ?
C79 H79 0.9500 . ?
C55 H55 0.9500 . ?
C29 H29 0.9500 . ?
C29 C28 1.397(7) . ?
C74 H74 0.9500 . ?
C74 C73 1.385(7) . ?
C94 H94 0.9500 . ?
C94 C93 1.391(6) . ?
C73 H73 0.9500 . ?
C92 H92 0.9500 . ?
C92 C93 1.379(9) . ?
C93 H93 0.9500 . ?
C26 H26 0.9500 . ?
C26 C27 1.374(10) . ?
C28 H28 0.9500 . ?
C28 C27 1.356(11) . ?
C27 H27 0.9500 . ?
C97 H97 0.9500 . ?
C97 C98 1.394(12) . ?
C97 C96 1.375(11) . ?
C98 H98 0.9500 . ?
C98 C99 1.383(12) . ?
C100 H100 0.9500 . ?
C100 C95 1.373(10) . ?
C100 C99 1.413(11) . ?
C95 C96 1.378(10) . ?
C95 C101 1.464(10) . ?
C96 H96 0.9500 . ?
C101 H10A 0.9800 . ?
C101 H10B 0.9800 . ?
C101 H10C 0.9800 . ?
C99 H99 0.9500 . ?

loop_
_geom_torsion_atom_site_label_1
_geom_torsion_atom_site_label_2
_geom_torsion_atom_site_label_3
_geom_torsion_atom_site_label_4
_geom_torsion
_geom_torsion_site_symmetry_1
_geom_torsion_site_symmetry_2
_geom_torsion_site_symmetry_3
_geom_torsion_site_symmetry_4
_geom_torsion_publ_flag
Rh1 P1 C5 C4 -115.6(3) . . . . ?
Rh1 P1 C5 C18 64.4(3) . . . . ?
Rh1 P1 C1 C12 -73.4(3) . . . . ?
Rh1 P1 C1 C2 103.1(3) . . . . ?
Rh1 P3 C23 C22 -127.3(3) . . . . ?
Rh1 P3 C23 C18 50.3(3) . . . . ?
Rh1 P3 C42 C47 2.3(3) . . . . ?
Rh1 P3 C42 C43 -175.4(3) . . . . ?
Rh1 P3 C36 C37 33.0(3) . . . . ?
Rh1 P3 C36 C41 -144.8(3) . . . . ?
Rh1 P4 C52 C65 -69.6(3) . . . . ?
Rh1 P4 C52 C51 108.1(3) . . . . ?
Rh1 P4 C48 C59 60.3(3) . . . . ?
Rh1 P4 C48 C49 -120.8(3) . . . . ?
Rh1 P5 C64 C59 50.7(3) . . . . ?
Rh1 P5 C64 C63 -127.3(3) . . . . ?
Rh1 P5 C71 C76 -143.0(3) . . . . ?
Rh1 P5 C71 C72 34.5(4) . . . . ?
Rh1 P5 C77 C82 8.5(4) . . . . ?
Rh1 P5 C77 C78 -170.8(4) . . . . ?
Rh2 P1 C5 C4 158.8(2) . . . . ?
Rh2 P1 C5 C18 -21.1(3) . . . . ?
Rh2 P1 C1 C12 25.4(3) . . . . ?
Rh2 P1 C1 C2 -158.0(2) . . . . ?
Rh2 P4 C52 C65 27.8(3) . . . . ?
Rh2 P4 C52 C51 -154.5(2) . . . . ?
Rh2 P4 C48 C59 -26.6(3) . . . . ?
Rh2 P4 C48 C49 152.3(2) . . . . ?
Rh2 P6 C70 C65 65.1(3) . . . . ?
Rh2 P6 C70 C69 -118.6(3) . . . . ?
Rh2 P6 C83 C88 -158.7(2) . . . . ?
Rh2 P6 C83 C84 14.0(4) . . . . ?
Rh2 P6 C89 C90 -126.2(4) . . . . ?
Rh2 P6 C89 C94 48.0(4) . . . . ?
Rh2 P2 C30 C35 14.8(4) . . . . ?
Rh2 P2 C30 C31 -159.7(3) . . . . ?
Rh2 P2 C17 C12 63.4(3) . . . . ?
Rh2 P2 C17 C16 -119.0(3) . . . . ?
Rh2 P2 C24 C25 45.4(4) . . . . ?
Rh2 P2 C24 C29 -128.4(4) . . . . ?
P1 C5 C18 C23 -67.4(4) . . . . ?
P1 C5 C18 C19 110.9(3) . . . . ?
P3 C23 C22 C21 178.6(3) . . . . ?
P3 C23 C18 C5 -2.6(4) . . . . ?
P3 C23 C18 C19 179.1(3) . . . . ?
P3 C42 C47 C46 -179.2(3) . . . . ?
P3 C42 C43 C44 179.4(3) . . . . ?
P3 C36 C37 C38 -177.7(3) . . . . ?
P3 C36 C41 C40 178.0(3) . . . . ?
P4 C52 C65 C70 -49.9(4) . . . . ?
P4 C52 C65 C66 134.0(3) . . . . ?
P4 C52 C51 C50 5.6(5) . . . . ?
P4 C48 C49 C50 -7.9(5) . . . . ?
P6 C70 C69 C68 -176.3(3) . . . . ?
P6 C83 C88 C87 172.8(3) . . . . ?
P6 C83 C84 C85 -172.7(3) . . . . ?
P6 C89 C90 C91 174.6(4) . . . . ?
P6 C89 C94 C93 -175.4(4) . . . . ?
P5 C64 C63 C62 179.9(3) . . . . ?
P5 C71 C76 C75 177.6(3) . . . . ?
P5 C71 C72 C73 -177.0(4) . . . . ?
P5 C77 C82 C81 179.1(3) . . . . ?
P5 C77 C78 C79 179.9(5) . . . . ?
P2 C30 C35 C34 -174.1(3) . . . . ?
P2 C30 C31 C32 174.0(3) . . . . ?
P2 C17 C16 C15 -177.8(3) . . . . ?
P2 C24 C29 C28 174.4(5) . . . . ?
C52 P4 C48 C59 -164.8(3) . . . . ?
C52 P4 C48 C49 14.2(3) . . . . ?
C52 C65 C70 P6 -0.2(4) . . . . ?
C52 C65 C70 C69 -176.6(3) . . . . ?
C52 C65 C66 C67 176.5(3) . . . . ?
C52 C51 C50 C49 4.4(6) . . . . ?
C52 C51 C50 C53 -177.5(3) . . . . ?
C65 C52 C51 C50 -176.8(3) . . . . ?
C65 C70 C69 C68 0.0(5) . . . . ?
C65 C66 C67 C68 0.3(5) . . . . ?
C59 C48 C49 C50 171.0(3) . . . . ?
C59 C64 C63 C62 2.0(5) . . . . ?
C59 C60 C61 C62 0.5(6) . . . . ?
C48 P4 C52 C65 169.2(2) . . . . ?
C48 P4 C52 C51 -13.1(3) . . . . ?
C48 C59 C64 P5 -2.9(4) . . . . ?
C48 C59 C64 C63 175.3(3) . . . . ?
C48 C59 C60 C61 -176.4(3) . . . . ?
C23 P3 C42 C47 -122.5(3) . . . . ?
C23 P3 C42 C43 59.7(3) . . . . ?
C23 P3 C36 C37 150.9(3) . . . . ?
C23 P3 C36 C41 -26.9(3) . . . . ?
C23 C22 C21 C20 1.4(6) . . . . ?
C23 C18 C19 C20 2.9(5) . . . . ?
C22 C23 C18 C5 175.2(3) . . . . ?
C22 C23 C18 C19 -3.1(5) . . . . ?
C22 C21 C20 C19 -1.7(6) . . . . ?
C64 P5 C71 C76 -24.8(4) . . . . ?
C64 P5 C71 C72 152.7(3) . . . . ?
C64 P5 C77 C82 -115.8(3) . . . . ?
C64 P5 C77 C78 64.9(5) . . . . ?
C64 C59 C48 P4 -63.9(4) . . . . ?
C64 C59 C48 C49 117.1(4) . . . . ?
C64 C59 C60 C61 3.3(5) . . . . ?
C64 C63 C62 C61 1.9(6) . . . . ?
C4 C3 C2 C1 6.7(5) . . . . ?
C4 C3 C6 C7 133.6(3) . . . . ?
C4 C3 C6 C11 -43.8(5) . . . . ?
C4 C5 C18 C23 112.6(4) . . . . ?
C4 C5 C18 C19 -69.1(4) . . . . ?
C3 C4 C5 P1 -11.6(5) . . . . ?
C3 C4 C5 C18 168.3(3) . . . . ?
C3 C2 C1 P1 4.6(5) . . . . ?
C3 C2 C1 C12 -179.0(3) . . . . ?
C3 C6 C7 C8 -176.3(3) . . . . ?
C3 C6 C11 C10 176.4(4) . . . . ?
C42 P3 C23 C22 4.1(3) . . . . ?
C42 P3 C23 C18 -178.3(2) . . . . ?
C42 P3 C36 C37 -100.2(3) . . . . ?
C42 P3 C36 C41 82.0(3) . . . . ?
C42 C47 C46 C45 0.1(7) . . . . ?
C42 C43 C44 C45 -0.9(6) . . . . ?
C51 C52 C65 C70 132.3(3) . . . . ?
C51 C52 C65 C66 -43.7(4) . . . . ?
C51 C50 C49 C48 -3.1(6) . . . . ?
C51 C50 C53 C58 -44.3(5) . . . . ?
C51 C50 C53 C54 137.1(4) . . . . ?
C12 C17 C16 C15 -0.3(6) . . . . ?
C12 C13 C14 C15 -0.4(6) . . . . ?
C60 C59 C48 P4 115.8(3) . . . . ?
C60 C59 C48 C49 -63.2(4) . . . . ?
C60 C59 C64 P5 177.4(3) . . . . ?
C60 C59 C64 C63 -4.5(5) . . . . ?
C60 C61 C62 C63 -3.1(6) . . . . ?
C50 C53 C58 C57 -177.9(4) . . . . ?
C50 C53 C54 C55 178.1(4) . . . . ?
C2 C3 C6 C7 -43.4(5) . . . . ?
C2 C3 C6 C11 139.3(4) . . . . ?
C49 C50 C53 C58 133.8(4) . . . . ?
C49 C50 C53 C54 -44.8(5) . . . . ?
C36 P3 C23 C22 110.5(3) . . . . ?
C36 P3 C23 C18 -71.9(3) . . . . ?
C36 P3 C42 C47 132.6(3) . . . . ?
C36 P3 C42 C43 -45.2(3) . . . . ?
C36 C37 C38 C39 -0.5(7) . . . . ?
C36 C41 C40 C39 -0.4(7) . . . . ?
C5 P1 C1 C12 168.4(3) . . . . ?
C5 P1 C1 C2 -15.1(3) . . . . ?
C5 C4 C3 C2 -2.9(5) . . . . ?
C5 C4 C3 C6 -179.8(3) . . . . ?
C5 C18 C19 C20 -175.5(3) . . . . ?
C47 C42 C43 C44 1.7(6) . . . . ?
C47 C46 C45 C44 0.7(7) . . . . ?
C1 P1 C5 C4 18.2(3) . . . . ?
C1 P1 C5 C18 -161.7(3) . . . . ?
C1 C12 C17 P2 0.8(4) . . . . ?
C1 C12 C17 C16 -176.8(3) . . . . ?
C1 C12 C13 C14 177.2(3) . . . . ?
C18 C23 C22 C21 1.0(5) . . . . ?
C18 C19 C20 C21 -0.5(6) . . . . ?
C53 C50 C49 C48 178.8(3) . . . . ?
C53 C58 C57 C56 0.0(7) . . . . ?
C53 C54 C55 C56 -0.3(7) . . . . ?
C30 P2 C17 C12 -67.1(3) . . . . ?
C30 P2 C17 C16 110.4(3) . . . . ?
C30 P2 C24 C25 -174.3(4) . . . . ?
C30 P2 C24 C29 11.9(5) . . . . ?
C30 C35 C34 C33 0.4(7) . . . . ?
C30 C31 C32 C33 -0.1(7) . . . . ?
C70 P6 C83 C88 -43.5(3) . . . . ?
C70 P6 C83 C84 129.1(3) . . . . ?
C70 P6 C89 C90 117.7(4) . . . . ?
C70 P6 C89 C94 -68.1(4) . . . . ?
C70 C65 C66 C67 0.4(5) . . . . ?
C70 C69 C68 C67 0.7(6) . . . . ?
C66 C65 C70 P6 175.9(2) . . . . ?
C66 C65 C70 C69 -0.5(5) . . . . ?
C66 C67 C68 C69 -0.8(6) . . . . ?
C17 P2 C30 C35 132.1(3) . . . . ?
C17 P2 C30 C31 -42.5(3) . . . . ?
C17 P2 C24 C25 -70.1(4) . . . . ?
C17 P2 C24 C29 116.1(4) . . . . ?
C17 C12 C1 P1 -48.4(4) . . . . ?
C17 C12 C1 C2 134.9(3) . . . . ?
C17 C12 C13 C14 -0.2(5) . . . . ?
C17 C16 C15 C14 -0.3(6) . . . . ?
C6 C3 C2 C1 -176.4(3) . . . . ?
C6 C7 C8 C9 -0.4(6) . . . . ?
C6 C11 C10 C9 0.3(7) . . . . ?
C58 C53 C54 C55 -0.5(6) . . . . ?
C58 C57 C56 C55 -0.8(7) . . . . ?
C83 P6 C70 C65 -64.9(3) . . . . ?
C83 P6 C70 C69 111.4(3) . . . . ?
C83 P6 C89 C90 15.3(4) . . . . ?
C83 P6 C89 C94 -170.5(4) . . . . ?
C83 C88 C87 C86 -0.4(6) . . . . ?
C83 C84 C85 C86 0.2(6) . . . . ?
C71 P5 C64 C59 -71.5(3) . . . . ?
C71 P5 C64 C63 110.5(3) . . . . ?
C71 P5 C77 C82 138.5(3) . . . . ?
C71 P5 C77 C78 -40.9(5) . . . . ?
C71 C76 C75 C74 -0.5(7) . . . . ?
C71 C72 C73 C74 -0.8(9) . . . . ?
C77 P5 C64 C59 -178.7(3) . . . . ?
C77 P5 C64 C63 3.3(4) . . . . ?
C77 P5 C71 C76 84.1(3) . . . . ?
C77 P5 C71 C72 -98.4(4) . . . . ?
C77 C82 C81 C80 1.3(7) . . . . ?
C77 C78 C79 C80 0.8(10) . . . . ?
C16 C15 C14 C13 0.6(6) . . . . ?
C13 C12 C1 P1 134.3(3) . . . . ?
C13 C12 C1 C2 -42.4(5) . . . . ?
C13 C12 C17 P2 178.1(3) . . . . ?
C13 C12 C17 C16 0.5(5) . . . . ?
C43 C42 C47 C46 -1.3(6) . . . . ?
C43 C44 C45 C46 -0.4(7) . . . . ?
C35 C30 C31 C32 -0.6(6) . . . . ?
C35 C34 C33 C32 -1.1(8) . . . . ?
C37 C36 C41 C40 0.3(6) . . . . ?
C37 C38 C39 C40 0.4(7) . . . . ?
C88 C83 C84 C85 0.1(6) . . . . ?
C88 C87 C86 C85 0.7(6) . . . . ?
C7 C6 C11 C10 -1.1(6) . . . . ?
C7 C8 C9 C10 -0.4(6) . . . . ?
C89 P6 C70 C65 -171.6(3) . . . . ?
C89 P6 C70 C69 4.7(3) . . . . ?
C89 P6 C83 C88 64.5(3) . . . . ?
C89 P6 C83 C84 -122.8(3) . . . . ?
C89 C90 C91 C92 0.8(9) . . . . ?
C89 C94 C93 C92 0.3(9) . . . . ?
C76 C71 C72 C73 0.6(7) . . . . ?
C76 C75 C74 C73 0.3(8) . . . . ?
C31 C30 C35 C34 0.5(6) . . . . ?
C31 C32 C33 C34 1.0(8) . . . . ?
C84 C83 C88 C87 0.0(6) . . . . ?
C41 C36 C37 C38 0.1(6) . . . . ?
C41 C40 C39 C38 0.0(7) . . . . ?
C82 C77 C78 C79 0.5(8) . . . . ?
C57 C56 C55 C54 1.0(7) . . . . ?
C8 C9 C10 C11 0.4(7) . . . . ?
C11 C6 C7 C8 1.1(5) . . . . ?
C25 C24 C29 C28 0.7(8) . . . . ?
C25 C26 C27 C28 -0.4(12) . . . . ?
C24 P2 C30 C35 -120.1(3) . . . . ?
C24 P2 C30 C31 65.4(3) . . . . ?
C24 P2 C17 C12 -175.4(3) . . . . ?
C24 P2 C17 C16 2.1(4) . . . . ?
C24 C25 C26 C27 1.6(10) . . . . ?
C24 C29 C28 C27 0.5(11) . . . . ?
C54 C53 C58 C57 0.7(6) . . . . ?
C87 C86 C85 C84 -0.6(7) . . . . ?
C90 C89 C94 C93 -1.1(8) . . . . ?
C90 C91 C92 C93 -1.5(11) . . . . ?
C75 C74 C73 C72 0.4(9) . . . . ?
C72 C71 C76 C75 0.0(6) . . . . ?
C81 C80 C79 C78 -1.0(10) . . . . ?
C78 C77 C82 C81 -1.5(7) . . . . ?
C91 C92 C93 C94 0.9(11) . . . . ?
C79 C80 C81 C82 0.0(8) . . . . ?
C29 C28 C27 C26 -0.6(13) . . . . ?
C94 C89 C90 C91 0.5(8) . . . . ?
C26 C25 C24 P2 -175.8(5) . . . . ?
C26 C25 C24 C29 -1.7(8) . . . . ?
C97 C98 C99 C100 0.0(16) . . . . ?
C98 C97 C96 C95 -1.5(15) . . . . ?
C100 C95 C96 C97 -0.7(14) . . . . ?
C95 C100 C99 C98 -2.2(16) . . . . ?
C96 C97 C98 C99 1.8(15) . . . . ?
C101 C95 C96 C97 178.4(9) . . . . ?
C99 C100 C95 C96 2.5(14) . . . . ?
C99 C100 C95 C101 -176.6(9) . . . . ?

loop_
_smtbx_masks_void_nr
_smtbx_masks_void_average_x
_smtbx_masks_void_average_y
_smtbx_masks_void_average_z
_smtbx_masks_void_volume
_smtbx_masks_void_count_electrons
_smtbx_masks_void_content
1 -0.321 -0.103 0.241 430.9 75.6 ?
2 0.034 0.032 0.390 13.1 0.0 ?
3 -0.034 -0.032 0.610 13.1 0.0 ?
4 0.321 0.103 0.759 430.9 76.0 ?
5 0.321 0.397 0.259 430.9 76.0 ?
6 0.034 0.468 0.890 13.1 0.0 ?
7 -0.034 0.532 0.110 13.1 0.0 ?
8 -0.321 0.603 0.741 430.9 75.6 ?
